data_7020062
loop_
_publ_author_name
'Arii, Hidekazu'
'Matsuo, Mizuho'
'Nakadate, Fumiya'
'Mochida, Kunio'
'Kawashima, Takayuki'

_publ_section_title
;
 Coordination of a chiral tin(ii) cation bearing a bis(oxazoline) ligand
 with tetrahydrofuran derivatives.
;
_journal_issue 36
_journal_name_full 'Dalton transactions (Cambridge, England : 2003)'
_journal_page_first 11195
_journal_page_last 11200
_journal_paper_doi 10.1039/c2dt31187a
_journal_volume 41
_journal_year 2012
_chemical_formula_sum 'C52 H58 F6 Ge2 N4 O12 S2'
_chemical_formula_weight 1254.32
_chemical_name_systematic
;
?
;
_space_group_IT_number 19
_symmetry_cell_setting orthorhombic
_symmetry_space_group_name_Hall 'P 2ac 2ab'
_symmetry_space_group_name_H-M 'P 21 21 21'
_atom_sites_solution_hydrogens geom
_atom_sites_solution_primary direct
_atom_sites_solution_secondary difmap
_audit_creation_method SHELXL-97
_cell_angle_alpha 90.00
_cell_angle_beta 90.00
_cell_angle_gamma 90.00
_cell_formula_units_Z 4
_cell_length_a 14.9107(12)
_cell_length_b 15.3498(12)
_cell_length_c 23.7808(18)
_cell_measurement_reflns_used 9892
_cell_measurement_temperature 123
_cell_measurement_theta_max 27.06
_cell_measurement_theta_min 2.17
_cell_volume 5442.9(7)
_computing_cell_refinement 'APEX2 (Bruker AXS, 2006)'
_computing_data_collection 'APEX2 (Bruker AXS, 2006)'
_computing_data_reduction 'SAINT (Bruker AXS, 2004)'
_computing_molecular_graphics 'XSHEL (Bruker AXS,2002)'
_computing_publication_material 'XCIF (Bruker AXS, 2001)'
_computing_structure_refinement 'SHELXL-97 (Sheldrick, 1997)'
_computing_structure_solution 'SHELXS-97 (Sheldrick, 1997)'
_diffrn_ambient_temperature 123
_diffrn_detector_area_resol_mean 8.333
_diffrn_measured_fraction_theta_full 0.992
_diffrn_measured_fraction_theta_max 0.992
_diffrn_measurement_device_type 'Bruker APEXII CCD area detector'
_diffrn_measurement_method 'phi and omega scans'
_diffrn_radiation_monochromator 'Bruker Helios multilayer confocal mirror'
_diffrn_radiation_source 'Bruker TXS fine-focus rotating anode'
_diffrn_radiation_type MoK\a
_diffrn_radiation_wavelength 0.71073
_diffrn_reflns_av_R_equivalents 0.0439
_diffrn_reflns_av_sigmaI/netI 0.0757
_diffrn_reflns_limit_h_max 14
_diffrn_reflns_limit_h_min -19
_diffrn_reflns_limit_k_max 19
_diffrn_reflns_limit_k_min -18
_diffrn_reflns_limit_l_max 30
_diffrn_reflns_limit_l_min -17
_diffrn_reflns_number 29445
_diffrn_reflns_theta_full 27.48
_diffrn_reflns_theta_max 27.48
_diffrn_reflns_theta_min 1.58
_exptl_absorpt_coefficient_mu 1.267
_exptl_absorpt_correction_T_max 0.8327
_exptl_absorpt_correction_T_min 0.7858
_exptl_absorpt_correction_type empirical
_exptl_absorpt_process_details
;
SADABS Sheldrick 1996
;
_exptl_crystal_colour colorless
_exptl_crystal_density_diffrn 1.531
_exptl_crystal_density_method 'not measured'
_exptl_crystal_description block
_exptl_crystal_F_000 2576
_exptl_crystal_size_max 0.20
_exptl_crystal_size_mid 0.20
_exptl_crystal_size_min 0.15
_refine_diff_density_max 1.083
_refine_diff_density_min -0.660
_refine_diff_density_rms 0.091
_refine_ls_abs_structure_details 'Flack H D (1983), Acta Cryst. A39, 876-881'
_refine_ls_abs_structure_Flack 0.025(12)
_refine_ls_extinction_method none
_refine_ls_goodness_of_fit_ref 1.067
_refine_ls_hydrogen_treatment constr
_refine_ls_matrix_type full
_refine_ls_number_parameters 783
_refine_ls_number_reflns 12250
_refine_ls_number_restraints 103
_refine_ls_restrained_S_all 1.068
_refine_ls_R_factor_all 0.0737
_refine_ls_R_factor_gt 0.0626
_refine_ls_shift/su_max 0.001
_refine_ls_shift/su_mean 0.000
_refine_ls_structure_factor_coef Fsqd
_refine_ls_weighting_details 'calc w=1/[?^2^(Fo^2^)+(0.0200P)^2^+70.0000P] where P=(Fo^2^+2Fc^2^)/3'
_refine_ls_weighting_scheme calc
_refine_ls_wR_factor_gt 0.1666
_refine_ls_wR_factor_ref 0.1736
_reflns_number_gt 10093
_reflns_number_total 12250
_reflns_threshold_expression >2sigma(I)
_cod_data_source_file c2dt31187a.txt
_cod_data_source_block compound8
_cod_depositor_comments
;
The following automatic conversions were performed:

'_symmetry_cell_setting' value 'Orthorhombic' changed to
'orthorhombic' according to
/home/saulius/struct/CIF-dictionaries/cif_core.dic dictionary named
'cif_core.dic' version 2.4.1 from 2010-06-29.

Automatic conversion script
Id: cif_fix_values 1891 2012-01-12 08:04:46Z andrius 
;
_cod_original_sg_symbol_H-M 'P2(1)2(1)2(1) '
_cod_database_code 7020062

loop_
_symmetry_equiv_pos_as_xyz
'x, y, z'
'-x+1/2, -y, z+1/2'
'-x, y+1/2, -z+1/2'
'x+1/2, -y+1/2, -z'

loop_
_atom_site_label
_atom_site_type_symbol
_atom_site_fract_x
_atom_site_fract_y
_atom_site_fract_z
_atom_site_U_iso_or_equiv
_atom_site_adp_type
_atom_site_occupancy
_atom_site_symmetry_multiplicity
_atom_site_calc_flag
_atom_site_refinement_flags
_atom_site_disorder_assembly
_atom_site_disorder_group
C31A C 0.3827(8) 0.8379(8) 0.8083(4) 0.038(3) Uani 0.60 1 d PGU A 1
C32A C 0.3081(7) 0.7848(8) 0.8010(4) 0.055(3) Uani 0.60 1 d PGU A 1
H32A H 0.2861 0.7732 0.7643 0.066 Uiso 0.60 1 calc PR A 1
C33A C 0.2657(6) 0.7486(6) 0.8475(4) 0.059(3) Uani 0.60 1 d PGU A 1
H33A H 0.2147 0.7123 0.8426 0.071 Uiso 0.60 1 calc PR A 1
C34A C 0.2978(7) 0.7656(6) 0.9013(4) 0.061(4) Uani 0.60 1 d PGU A 1
H34A H 0.2688 0.7408 0.9331 0.073 Uiso 0.60 1 calc PR A 1
C35A C 0.3724(8) 0.8187(8) 0.9085(4) 0.065(4) Uani 0.60 1 d PGU A 1
H35A H 0.3944 0.8303 0.9453 0.078 Uiso 0.60 1 calc PR A 1
C36A C 0.4148(8) 0.8549(8) 0.8620(5) 0.049(4) Uani 0.60 1 d PGU A 1
H36A H 0.4658 0.8912 0.8670 0.058 Uiso 0.60 1 calc PR A 1
C46A C 0.6873(14) 0.8707(9) 0.8575(8) 0.063(5) Uani 0.60 1 d P B 1
H46A H 0.7486 0.8664 0.8418 0.075 Uiso 0.60 1 calc PR B 1
H46B H 0.6563 0.9200 0.8390 0.075 Uiso 0.60 1 calc PR B 1
C47A C 0.6921(13) 0.8863(12) 0.9179(7) 0.095(5) Uani 0.60 1 d P B 1
H47A H 0.7486 0.9160 0.9285 0.114 Uiso 0.60 1 calc PR B 1
H47B H 0.6405 0.9210 0.9314 0.114 Uiso 0.60 1 calc PR B 1
C48A C 0.6893(9) 0.8003(11) 0.9385(5) 0.066(3) Uani 0.60 1 d P B 1
H48A H 0.7514 0.7764 0.9420 0.079 Uiso 0.60 1 calc PR B 1
C49A C 0.6337(10) 0.7436(11) 0.8981(6) 0.067(3) Uani 0.60 1 d P B 1
H49A H 0.6599 0.6845 0.8954 0.081 Uiso 0.60 1 calc PR B 1
H49B H 0.5713 0.7383 0.9120 0.081 Uiso 0.60 1 calc PR B 1
C50A C 0.6409(16) 0.7959(13) 0.9952(10) 0.121(7) Uani 0.60 1 d P B 1
H50A H 0.6402 0.8539 1.0125 0.181 Uiso 0.60 1 calc PR B 1
H50B H 0.6724 0.7551 1.0201 0.181 Uiso 0.60 1 calc PR B 1
H50C H 0.5792 0.7759 0.9895 0.181 Uiso 0.60 1 calc PR B 1
C31B C 0.3914(15) 0.8394(14) 0.8210(7) 0.053(5) Uani 0.40 1 d PGU A 2
C32B C 0.3234(13) 0.7775(12) 0.8237(5) 0.066(6) Uani 0.40 1 d PGU A 2
H32B H 0.2988 0.7542 0.7900 0.080 Uiso 0.40 1 calc PR A 2
C33B C 0.2914(11) 0.7497(9) 0.8756(6) 0.060(5) Uani 0.40 1 d PGU A 2
H33B H 0.2449 0.7074 0.8774 0.072 Uiso 0.40 1 calc PR A 2
C34B C 0.3273(12) 0.7838(10) 0.9248(5) 0.066(5) Uani 0.40 1 d PGU A 2
H34B H 0.3054 0.7648 0.9603 0.079 Uiso 0.40 1 calc PR A 2
C35B C 0.3953(12) 0.8456(13) 0.9222(7) 0.066(5) Uani 0.40 1 d PGU A 2
H35B H 0.4199 0.8689 0.9558 0.079 Uiso 0.40 1 calc PR A 2
C36B C 0.4273(14) 0.8734(14) 0.8703(9) 0.061(5) Uani 0.40 1 d PGU A 2
H36B H 0.4738 0.9157 0.8685 0.073 Uiso 0.40 1 calc PR A 2
C46B C 0.672(2) 0.849(2) 0.8688(13) 0.061(4) Uani 0.40 1 d PU B 2
H46C H 0.6519 0.9034 0.8511 0.074 Uiso 0.40 1 calc PR B 2
H46D H 0.7383 0.8444 0.8647 0.074 Uiso 0.40 1 calc PR B 2
C47B C 0.646(2) 0.8463(16) 0.9319(8) 0.076(4) Uani 0.40 1 d PU B 2
H47C H 0.5860 0.8759 0.9333 0.091 Uiso 0.40 1 calc PR B 2
C48B C 0.6252(18) 0.7543(14) 0.9407(8) 0.075(4) Uani 0.40 1 d PU B 2
H48B H 0.5750 0.7490 0.9677 0.090 Uiso 0.40 1 calc PR B 2
H48C H 0.6782 0.7250 0.9572 0.090 Uiso 0.40 1 calc PR B 2
C49B C 0.5997(17) 0.7085(14) 0.8852(8) 0.065(3) Uani 0.40 1 d PU B 2
H49C H 0.5343 0.6987 0.8817 0.078 Uiso 0.40 1 calc PR B 2
H49D H 0.6324 0.6531 0.8796 0.078 Uiso 0.40 1 calc PR B 2
C50B C 0.7014(14) 0.8969(12) 0.9687(7) 0.067(5) Uani 0.40 1 d P B 2
H50D H 0.6755 0.8970 1.0066 0.100 Uiso 0.40 1 calc PR B 2
H50E H 0.7052 0.9568 0.9547 0.100 Uiso 0.40 1 calc PR B 2
H50F H 0.7616 0.8714 0.9700 0.100 Uiso 0.40 1 calc PR B 2
Ge1 Ge 0.01147(3) 0.66366(4) 0.52752(2) 0.03769(14) Uani 1 1 d . . .
Ge2 Ge 0.57511(4) 0.74910(4) 0.76107(3) 0.04405(16) Uani 1 1 d . B .
S1 S 0.54696(10) 0.22984(10) 0.87688(6) 0.0462(3) Uani 1 1 d . . .
S2 S 0.01114(15) 0.31440(13) 0.63928(11) 0.0764(6) Uani 1 1 d . . .
F1 F 0.4949(3) 0.0759(2) 0.90894(17) 0.0707(11) Uani 1 1 d . . .
F2 F 0.5785(6) 0.0800(4) 0.8354(4) 0.168(4) Uani 1 1 d . . .
F3 F 0.6354(4) 0.1013(6) 0.9142(6) 0.224(7) Uani 1 1 d . . .
F4 F 0.0906(5) 0.1648(5) 0.6415(3) 0.130(2) Uani 1 1 d . . .
F5 F 0.0593(5) 0.2093(4) 0.5585(2) 0.113(2) Uani 1 1 d . . .
F6 F -0.0529(5) 0.1605(4) 0.6150(3) 0.118(2) Uani 1 1 d D . .
O1 O 0.2643(2) 0.7350(3) 0.47587(15) 0.0487(10) Uani 1 1 d . . .
O2 O 0.1443(3) 0.4528(4) 0.4609(3) 0.086(2) Uani 1 1 d . . .
O3 O 0.0608(3) 0.6115(3) 0.60703(17) 0.0561(11) Uani 1 1 d . . .
O4 O 0.5015(4) 1.0011(3) 0.72587(16) 0.0609(13) Uani 1 1 d . B .
O5 O 0.7942(4) 0.8891(3) 0.7079(3) 0.0792(18) Uani 1 1 d . B .
O6 O 0.6345(4) 0.7835(4) 0.84580(18) 0.0629(12) Uani 1 1 d U . .
O7 O 0.5334(7) 0.2555(4) 0.9326(3) 0.145(4) Uani 1 1 d . . .
O8 O 0.4723(4) 0.2352(6) 0.8425(4) 0.150(4) Uani 1 1 d . . .
O9 O 0.6294(3) 0.2611(4) 0.85426(19) 0.0637(13) Uani 1 1 d . . .
O10 O 0.0939(5) 0.3526(5) 0.6278(4) 0.136(4) Uani 1 1 d . . .
O11 O -0.0245(6) 0.2996(4) 0.6936(3) 0.110(3) Uani 1 1 d . . .
O12 O -0.0599(6) 0.3456(5) 0.6026(4) 0.126(3) Uani 1 1 d . . .
N1 N 0.1273(3) 0.7131(3) 0.51084(16) 0.0326(9) Uani 1 1 d . . .
N2 N 0.0527(3) 0.5570(3) 0.4926(2) 0.0441(11) Uani 1 1 d . . .
N3 N 0.5225(3) 0.8635(3) 0.75378(17) 0.0392(10) Uani 1 1 d . . .
N4 N 0.6857(3) 0.7949(3) 0.73161(18) 0.0368(9) Uani 1 1 d . . .
C1 C 0.2068(4) 0.5946(5) 0.4660(3) 0.0585(18) Uani 1 1 d . . .
C2 C 0.2936(5) 0.5637(7) 0.4394(4) 0.095(3) Uani 1 1 d . . .
H2A H 0.3084 0.6013 0.4074 0.143 Uiso 1 1 calc R . .
H2B H 0.2864 0.5036 0.4263 0.143 Uiso 1 1 calc R . .
H2C H 0.3420 0.5664 0.4672 0.143 Uiso 1 1 calc R . .
C3 C 0.1964(4) 0.6793(4) 0.4841(2) 0.0419(13) Uani 1 1 d . . .
C4 C 0.1427(4) 0.8092(4) 0.5176(2) 0.0365(11) Uani 1 1 d . . .
H4 H 0.1125 0.8415 0.4864 0.044 Uiso 1 1 calc R . .
C5 C 0.2457(4) 0.8122(4) 0.5094(2) 0.0414(12) Uani 1 1 d . . .
H5A H 0.2641 0.8658 0.4893 0.050 Uiso 1 1 calc R . .
H5B H 0.2773 0.8096 0.5460 0.050 Uiso 1 1 calc R . .
C6 C 0.1098(3) 0.8424(4) 0.5731(2) 0.0404(11) Uani 1 1 d . . .
C7 C 0.0406(4) 0.9011(4) 0.5748(3) 0.0511(14) Uani 1 1 d . . .
H7 H 0.0138 0.9196 0.5406 0.061 Uiso 1 1 calc R . .
C8 C 0.0084(4) 0.9343(5) 0.6258(3) 0.0652(19) Uani 1 1 d . . .
H8 H -0.0380 0.9767 0.6264 0.078 Uiso 1 1 calc R . .
C9 C 0.0464(5) 0.9035(5) 0.6759(3) 0.0594(17) Uani 1 1 d . . .
H9 H 0.0244 0.9238 0.7111 0.071 Uiso 1 1 calc R . .
C10 C 0.1147(5) 0.8447(4) 0.6746(3) 0.0554(15) Uani 1 1 d . . .
H10 H 0.1403 0.8250 0.7089 0.066 Uiso 1 1 calc R . .
C11 C 0.1470(4) 0.8135(4) 0.6251(2) 0.0462(13) Uani 1 1 d . . .
H11 H 0.1946 0.7723 0.6251 0.055 Uiso 1 1 calc R . .
C12 C 0.1344(4) 0.5382(5) 0.4727(3) 0.0600(17) Uani 1 1 d . . .
C13 C -0.0014(4) 0.4764(4) 0.4975(3) 0.0536(15) Uani 1 1 d . . .
H13 H -0.0107 0.4615 0.5380 0.064 Uiso 1 1 calc R . .
C14 C 0.0606(5) 0.4110(5) 0.4706(5) 0.088(3) Uani 1 1 d . . .
H14A H 0.0689 0.3602 0.4957 0.106 Uiso 1 1 calc R . .
H14B H 0.0350 0.3902 0.4346 0.106 Uiso 1 1 calc R . .
C15 C -0.0915(3) 0.4841(4) 0.4678(2) 0.0399(11) Uani 1 1 d . . .
C16 C -0.1676(4) 0.4479(4) 0.4923(2) 0.0411(12) Uani 1 1 d . . .
H16 H -0.1641 0.4230 0.5288 0.049 Uiso 1 1 calc R . .
C17 C -0.2481(4) 0.4483(4) 0.4637(3) 0.0502(14) Uani 1 1 d . . .
H17 H -0.2994 0.4222 0.4804 0.060 Uiso 1 1 calc R . .
C18 C -0.2552(4) 0.4859(4) 0.4112(3) 0.0468(13) Uani 1 1 d . . .
H18 H -0.3107 0.4854 0.3917 0.056 Uiso 1 1 calc R . .
C19 C -0.1811(4) 0.5238(4) 0.3878(3) 0.0509(14) Uani 1 1 d . . .
H19 H -0.1858 0.5507 0.3519 0.061 Uiso 1 1 calc R . .
C20 C -0.0989(4) 0.5237(4) 0.4157(3) 0.0472(13) Uani 1 1 d . . .
H20 H -0.0481 0.5507 0.3991 0.057 Uiso 1 1 calc R . .
C21 C 0.0103(6) 0.6200(5) 0.6580(3) 0.069(2) Uani 1 1 d . . .
H21A H -0.0519 0.5989 0.6531 0.083 Uiso 1 1 calc R . .
H21B H 0.0090 0.6812 0.6712 0.083 Uiso 1 1 calc R . .
C22 C 0.0642(9) 0.5605(6) 0.6997(3) 0.091(3) Uani 1 1 d . . .
H22 H 0.0407 0.4995 0.6985 0.109 Uiso 1 1 calc R . .
C23 C 0.1595(7) 0.5635(7) 0.6776(4) 0.092(3) Uani 1 1 d . . .
H23A H 0.1909 0.6170 0.6901 0.111 Uiso 1 1 calc R . .
H23B H 0.1942 0.5119 0.6898 0.111 Uiso 1 1 calc R . .
C24 C 0.1450(6) 0.5635(6) 0.6160(3) 0.074(2) Uani 1 1 d . . .
H24A H 0.1953 0.5927 0.5965 0.088 Uiso 1 1 calc R . .
H24B H 0.1398 0.5032 0.6016 0.088 Uiso 1 1 calc R . .
C25 C 0.0619(7) 0.5946(7) 0.7582(4) 0.089(3) Uani 1 1 d . . .
H25A H 0.0963 0.5557 0.7828 0.134 Uiso 1 1 calc R . .
H25B H -0.0003 0.5974 0.7712 0.134 Uiso 1 1 calc R . .
H25C H 0.0884 0.6530 0.7591 0.134 Uiso 1 1 calc R . .
C26 C 0.6483(5) 0.9471(4) 0.7138(3) 0.0598(18) Uani 1 1 d . . .
C27 C 0.6813(8) 1.0373(5) 0.6949(4) 0.095(3) Uani 1 1 d . B .
H27A H 0.7348 1.0307 0.6714 0.142 Uiso 1 1 calc R . .
H27B H 0.6961 1.0725 0.7280 0.142 Uiso 1 1 calc R . .
H27C H 0.6340 1.0664 0.6732 0.142 Uiso 1 1 calc R . .
C28 C 0.5606(4) 0.9344(3) 0.7310(2) 0.0435(13) Uani 1 1 d . B .
C29 C 0.4256(4) 0.8779(4) 0.7600(2) 0.0457(13) Uani 1 1 d . A .
H29 H 0.3957 0.8548 0.7255 0.055 Uiso 1 1 calc R C 1
C30 C 0.4232(5) 0.9771(4) 0.7569(2) 0.0521(15) Uani 1 1 d . . .
H30A H 0.3683 0.9971 0.7374 0.062 Uiso 1 1 calc R B .
H30B H 0.4245 1.0028 0.7950 0.062 Uiso 1 1 calc R . .
C37 C 0.7052(5) 0.8764(4) 0.7170(3) 0.0565(18) Uani 1 1 d . B .
C38 C 0.7700(3) 0.7446(4) 0.7370(3) 0.0443(12) Uani 1 1 d . B .
H38 H 0.7858 0.7380 0.7776 0.053 Uiso 1 1 calc R . .
C39 C 0.8377(5) 0.8049(4) 0.7082(4) 0.070(2) Uani 1 1 d . . .
H39A H 0.8947 0.8071 0.7295 0.084 Uiso 1 1 calc R B .
H39B H 0.8504 0.7851 0.6694 0.084 Uiso 1 1 calc R . .
C40 C 0.7665(3) 0.6548(3) 0.7089(2) 0.0356(10) Uani 1 1 d . . .
C41 C 0.8037(4) 0.5841(4) 0.7353(2) 0.0411(11) Uani 1 1 d . B .
H41 H 0.8258 0.5901 0.7726 0.049 Uiso 1 1 calc R . .
C42 C 0.8097(4) 0.5037(4) 0.7084(3) 0.0446(13) Uani 1 1 d . . .
H42 H 0.8377 0.4559 0.7268 0.054 Uiso 1 1 calc R B .
C43 C 0.7746(4) 0.4933(4) 0.6546(2) 0.0413(12) Uani 1 1 d . B .
H43 H 0.7785 0.4387 0.6359 0.050 Uiso 1 1 calc R . .
C44 C 0.7337(4) 0.5642(4) 0.6285(2) 0.0446(13) Uani 1 1 d . . .
H44 H 0.7082 0.5575 0.5922 0.054 Uiso 1 1 calc R B .
C45 C 0.7298(4) 0.6440(4) 0.6550(2) 0.0412(12) Uani 1 1 d . B .
H45 H 0.7021 0.6919 0.6366 0.049 Uiso 1 1 calc R . .
C51 C 0.5678(6) 0.1163(5) 0.8882(4) 0.0683(19) Uani 1 1 d . . .
C52 C 0.0368(8) 0.2164(9) 0.6112(4) 0.182(10) Uani 1 1 d D . .

loop_
_atom_site_aniso_label
_atom_site_aniso_U_11
_atom_site_aniso_U_22
_atom_site_aniso_U_33
_atom_site_aniso_U_23
_atom_site_aniso_U_13
_atom_site_aniso_U_12
C31A 0.034(5) 0.032(5) 0.049(6) 0.012(5) 0.004(5) 0.013(4)
C32A 0.057(7) 0.036(5) 0.071(8) -0.003(6) 0.021(6) 0.008(5)
C33A 0.057(6) 0.034(5) 0.087(8) -0.003(6) 0.025(6) 0.003(5)
C34A 0.086(9) 0.030(6) 0.068(9) 0.010(6) 0.028(7) 0.003(6)
C35A 0.072(9) 0.077(9) 0.046(7) 0.011(6) 0.022(6) 0.023(7)
C36A 0.044(6) 0.059(7) 0.043(8) 0.009(6) 0.008(5) 0.018(5)
C46A 0.082(12) 0.039(8) 0.067(11) -0.008(6) -0.044(9) 0.004(7)
C47A 0.096(12) 0.107(13) 0.082(10) -0.031(9) 0.008(9) -0.039(11)
C48A 0.056(7) 0.092(11) 0.050(6) -0.017(6) -0.006(5) -0.006(7)
C49A 0.071(8) 0.072(9) 0.059(8) -0.004(7) -0.015(6) 0.007(7)
C50A 0.119(16) 0.089(12) 0.155(18) 0.013(12) 0.050(14) 0.001(12)
C31B 0.059(10) 0.068(10) 0.033(8) -0.024(8) -0.008(7) 0.044(9)
C32B 0.096(13) 0.039(9) 0.063(10) -0.015(9) -0.007(10) 0.026(9)
C33B 0.092(12) 0.028(7) 0.060(11) -0.009(9) 0.001(9) 0.012(9)
C34B 0.079(12) 0.054(10) 0.065(11) -0.005(9) -0.011(9) 0.034(9)
C35B 0.059(10) 0.091(13) 0.048(9) -0.003(9) -0.008(7) 0.047(9)
C36B 0.065(11) 0.086(12) 0.031(8) -0.021(8) -0.008(8) 0.032(9)
C46B 0.074(8) 0.063(8) 0.047(7) 0.030(7) -0.001(6) 0.018(7)
C47B 0.099(9) 0.069(8) 0.059(7) 0.018(7) -0.003(7) 0.002(8)
C48B 0.110(9) 0.063(7) 0.053(7) 0.019(6) -0.003(7) -0.007(8)
C49B 0.093(8) 0.055(7) 0.046(6) 0.016(6) -0.008(6) 0.000(7)
C50B 0.093(14) 0.063(11) 0.044(8) 0.008(8) -0.022(9) 0.004(10)
Ge1 0.0213(2) 0.0449(3) 0.0468(3) -0.0060(2) -0.0016(2) 0.0001(2)
Ge2 0.0323(3) 0.0248(2) 0.0751(4) -0.0058(3) 0.0096(2) 0.0010(2)
S1 0.0428(7) 0.0464(9) 0.0494(7) 0.0048(6) 0.0065(6) 0.0050(6)
S2 0.0581(11) 0.0535(10) 0.1175(17) -0.0097(10) 0.0053(11) 0.0055(9)
F1 0.076(3) 0.051(2) 0.085(3) 0.0072(19) 0.016(2) -0.013(2)
F2 0.211(9) 0.086(4) 0.206(8) -0.074(5) 0.133(7) -0.026(5)
F3 0.053(3) 0.158(7) 0.460(18) 0.190(10) -0.048(6) 0.012(4)
F4 0.131(6) 0.102(4) 0.156(6) 0.003(4) -0.017(4) 0.069(5)
F5 0.113(5) 0.125(5) 0.102(4) -0.027(3) 0.014(3) 0.024(4)
F6 0.115(5) 0.090(4) 0.150(5) 0.011(4) -0.027(4) -0.048(4)
O1 0.0353(19) 0.076(3) 0.0353(17) -0.0026(19) 0.0055(15) -0.0105(19)
O2 0.045(3) 0.060(3) 0.154(6) -0.050(4) 0.012(3) -0.002(2)
O3 0.044(2) 0.081(3) 0.043(2) 0.014(2) 0.0111(18) -0.002(2)
O4 0.082(3) 0.052(2) 0.049(2) 0.0197(18) 0.018(2) 0.030(3)
O5 0.064(3) 0.035(2) 0.138(5) 0.006(3) 0.052(3) -0.005(2)
O6 0.071(3) 0.069(3) 0.049(2) 0.021(2) -0.005(2) 0.013(3)
O7 0.239(11) 0.075(4) 0.122(5) -0.038(4) 0.130(6) -0.044(5)
O8 0.068(4) 0.209(9) 0.172(7) 0.154(7) -0.065(4) -0.056(5)
O9 0.051(3) 0.079(3) 0.062(3) 0.003(2) -0.002(2) -0.025(3)
O10 0.072(4) 0.093(5) 0.243(10) -0.055(6) 0.042(6) -0.035(4)
O11 0.161(8) 0.076(4) 0.093(4) -0.017(3) 0.025(5) 0.017(5)
O12 0.103(5) 0.113(6) 0.164(7) 0.049(5) 0.003(5) 0.059(5)
N1 0.029(2) 0.041(2) 0.0276(18) -0.0024(16) 0.0013(15) -0.0020(18)
N2 0.025(2) 0.050(3) 0.057(3) -0.014(2) -0.0038(19) 0.0005(19)
N3 0.041(2) 0.036(2) 0.040(2) -0.0026(17) 0.0019(18) 0.0157(19)
N4 0.041(2) 0.025(2) 0.045(2) 0.0005(17) 0.0084(19) 0.0015(17)
C1 0.035(3) 0.079(5) 0.061(4) -0.032(4) 0.010(3) -0.004(3)
C2 0.046(4) 0.108(7) 0.132(8) -0.064(6) 0.036(5) -0.006(4)
C3 0.032(2) 0.061(4) 0.033(2) -0.003(2) 0.0049(19) -0.006(2)
C4 0.034(3) 0.043(3) 0.033(2) 0.007(2) -0.0032(19) -0.005(2)
C5 0.033(3) 0.052(3) 0.040(3) 0.010(2) -0.001(2) -0.004(2)
C6 0.034(2) 0.041(3) 0.047(3) 0.002(2) -0.002(2) -0.013(2)
C7 0.028(3) 0.068(4) 0.057(3) -0.003(3) -0.004(2) 0.000(3)
C8 0.027(3) 0.078(5) 0.091(5) -0.029(4) 0.000(3) -0.003(3)
C9 0.045(3) 0.069(5) 0.064(4) -0.017(3) 0.014(3) -0.022(3)
C10 0.068(4) 0.051(4) 0.047(3) -0.008(3) 0.000(3) -0.013(3)
C11 0.053(3) 0.045(3) 0.040(3) -0.001(2) -0.004(2) -0.008(3)
C12 0.035(3) 0.072(4) 0.073(4) -0.029(4) 0.002(3) 0.004(3)
C13 0.036(3) 0.040(3) 0.085(4) -0.010(3) -0.009(3) 0.000(3)
C14 0.040(4) 0.057(4) 0.168(9) -0.036(5) -0.014(5) 0.004(3)
C15 0.030(2) 0.038(3) 0.052(3) -0.012(2) 0.008(2) -0.001(2)
C16 0.039(3) 0.032(3) 0.051(3) -0.002(2) 0.009(2) 0.001(2)
C17 0.035(3) 0.045(3) 0.071(4) -0.007(3) 0.007(3) -0.007(2)
C18 0.032(3) 0.040(3) 0.069(4) -0.002(3) -0.008(3) 0.009(2)
C19 0.043(3) 0.057(4) 0.053(3) -0.004(3) -0.003(3) 0.003(3)
C20 0.032(3) 0.051(3) 0.058(3) -0.001(3) 0.005(2) -0.002(2)
C21 0.078(5) 0.082(5) 0.048(3) 0.003(3) 0.014(3) -0.030(4)
C22 0.163(10) 0.066(5) 0.043(4) 0.003(3) -0.007(5) 0.010(6)
C23 0.096(7) 0.084(6) 0.097(6) -0.013(5) -0.029(6) 0.029(6)
C24 0.069(5) 0.073(5) 0.079(5) 0.027(4) -0.015(4) 0.017(4)
C25 0.073(6) 0.112(7) 0.082(5) -0.008(5) 0.002(5) -0.007(5)
C26 0.080(5) 0.034(3) 0.066(4) 0.014(3) 0.027(3) 0.012(3)
C27 0.120(8) 0.038(4) 0.126(7) 0.033(4) 0.059(6) 0.010(4)
C28 0.061(4) 0.033(3) 0.036(3) 0.004(2) 0.011(2) 0.014(2)
C29 0.043(3) 0.056(3) 0.038(3) -0.010(2) -0.005(2) 0.016(3)
C30 0.060(4) 0.052(3) 0.044(3) 0.001(2) 0.004(3) 0.030(3)
C37 0.065(4) 0.030(3) 0.074(4) 0.002(3) 0.036(3) -0.001(3)
C38 0.029(2) 0.035(3) 0.069(3) -0.001(3) 0.007(2) 0.001(2)
C39 0.053(4) 0.025(3) 0.131(7) 0.004(3) 0.036(4) -0.002(3)
C40 0.024(2) 0.034(3) 0.049(3) 0.000(2) 0.0109(19) -0.004(2)
C41 0.034(3) 0.041(3) 0.048(3) 0.003(2) -0.006(2) -0.008(2)
C42 0.045(3) 0.026(3) 0.063(3) 0.016(2) -0.007(3) 0.003(2)
C43 0.043(3) 0.029(3) 0.052(3) 0.003(2) 0.008(2) -0.002(2)
C44 0.053(3) 0.049(3) 0.032(2) 0.007(2) 0.000(2) 0.000(3)
C45 0.042(3) 0.039(3) 0.042(3) 0.012(2) 0.007(2) 0.008(2)
C51 0.062(5) 0.045(4) 0.098(5) 0.001(4) 0.012(4) 0.006(3)
C52 0.215(15) 0.271(19) 0.060(5) 0.032(8) 0.026(7) 0.219(16)

loop_
_atom_type_symbol
_atom_type_description
_atom_type_scat_dispersion_real
_atom_type_scat_dispersion_imag
_atom_type_scat_source
C C 0.0033 0.0016 'International Tables Vol C Tables 4.2.6.8 and 6.1.1.4'
H H 0.0000 0.0000 'International Tables Vol C Tables 4.2.6.8 and 6.1.1.4'
N N 0.0061 0.0033 'International Tables Vol C Tables 4.2.6.8 and 6.1.1.4'
O O 0.0106 0.0060 'International Tables Vol C Tables 4.2.6.8 and 6.1.1.4'
F F 0.0171 0.0103 'International Tables Vol C Tables 4.2.6.8 and 6.1.1.4'
S S 0.1246 0.1234 'International Tables Vol C Tables 4.2.6.8 and 6.1.1.4'
Ge Ge 0.1547 1.8001 'International Tables Vol C Tables 4.2.6.8 and 6.1.1.4'

loop_
_geom_angle_atom_site_label_1
_geom_angle_atom_site_label_2
_geom_angle_atom_site_label_3
_geom_angle
C32A C31A C36A 120.0
C32A C31A C29 120.2(7)
C36A C31A C29 119.8(8)
C33A C32A C31A 120.0
C33A C32A H32A 120.0
C31A C32A H32A 120.0
C34A C33A C32A 120.0
C34A C33A H33A 120.0
C32A C33A H33A 120.0
C33A C34A C35A 120.0
C33A C34A H34A 120.0
C35A C34A H34A 120.0
C36A C35A C34A 120.0
C36A C35A H35A 120.0
C34A C35A H35A 120.0
C35A C36A C31A 120.0
C35A C36A H36A 120.0
C31A C36A H36A 120.0
C47A C46A O6 109.8(13)
C47A C46A H46A 109.7
O6 C46A H46A 109.7
C47A C46A H46B 109.7
O6 C46A H46B 109.7
H46A C46A H46B 108.2
C48A C47A C46A 100.7(12)
C48A C47A H47A 111.6
C46A C47A H47A 111.6
C48A C47A H47B 111.6
C46A C47A H47B 111.6
H47A C47A H47B 109.4
C47A C48A C50A 111.1(14)
C47A C48A C49A 109.2(12)
C50A C48A C49A 105.8(14)
C47A C48A H48A 110.2
C50A C48A H48A 110.2
C49A C48A H48A 110.2
O6 C49A C48A 107.8(12)
O6 C49A H49A 110.1
C48A C49A H49A 110.1
O6 C49A H49B 110.1
C48A C49A H49B 110.1
H49A C49A H49B 108.5
C32B C31B C36B 120.0
C32B C31B C29 120.7(13)
C36B C31B C29 119.2(13)
C31B C32B C33B 120.0
C31B C32B H32B 120.0
C33B C32B H32B 120.0
C34B C33B C32B 120.0
C34B C33B H33B 120.0
C32B C33B H33B 120.0
C33B C34B C35B 120.0
C33B C34B H34B 120.0
C35B C34B H34B 120.0
C34B C35B C36B 120.0
C34B C35B H35B 120.0
C36B C35B H35B 120.0
C35B C36B C31B 120.0
C35B C36B H36B 120.0
C31B C36B H36B 120.0
O6 C46B C47B 106(2)
O6 C46B H46C 110.4
C47B C46B H46C 110.4
O6 C46B H46D 110.4
C47B C46B H46D 110.4
H46C C46B H46D 108.6
C50B C47B C48B 123.9(19)
C50B C47B C46B 115(2)
C48B C47B C46B 102(2)
C50B C47B H47C 104.5
C48B C47B H47C 104.5
C46B C47B H47C 104.5
C47B C48B C49B 111.8(16)
C47B C48B H48B 109.3
C49B C48B H48B 109.3
C47B C48B H48C 109.3
C49B C48B H48C 109.3
H48B C48B H48C 107.9
C48B C49B O6 95.4(14)
C48B C49B H49C 112.7
O6 C49B H49C 112.7
C48B C49B H49D 112.7
O6 C49B H49D 112.7
H49C C49B H49D 110.2
C47B C50B H50D 109.5
C47B C50B H50E 109.5
H50D C50B H50E 109.5
C47B C50B H50F 109.5
H50D C50B H50F 109.5
H50E C50B H50F 109.5
N1 Ge1 N2 87.69(19)
N1 Ge1 O3 91.17(17)
N2 Ge1 O3 87.4(2)
N4 Ge2 N3 89.06(19)
N4 Ge2 O6 84.47(19)
N3 Ge2 O6 91.53(18)
O8 S1 O7 115.3(7)
O8 S1 O9 116.8(3)
O7 S1 O9 112.8(4)
O8 S1 C51 106.6(5)
O7 S1 C51 99.0(4)
O9 S1 C51 103.6(4)
O10 S2 O11 125.4(6)
O10 S2 O12 112.9(6)
O11 S2 O12 109.1(5)
O10 S2 C52 95.6(6)
O11 S2 C52 107.6(5)
O12 S2 C52 102.8(5)
C3 O1 C5 107.2(4)
C12 O2 C14 108.0(5)
C21 O3 C24 111.8(5)
C21 O3 Ge1 121.5(4)
C24 O3 Ge1 126.7(4)
C28 O4 C30 106.8(4)
C37 O5 C39 108.0(5)
C46B O6 C49A 88.0(13)
C46B O6 C49B 117.8(14)
C49A O6 C49B 30.6(8)
C46B O6 C46A 15.3(16)
C49A O6 C46A 102.7(10)
C49B O6 C46A 132.9(11)
C46B O6 Ge2 137.8(11)
C49A O6 Ge2 133.8(8)
C49B O6 Ge2 103.3(9)
C46A O6 Ge2 123.4(7)
C3 N1 C4 108.6(4)
C3 N1 Ge1 130.2(4)
C4 N1 Ge1 120.1(3)
C12 N2 C13 110.1(5)
C12 N2 Ge1 128.5(4)
C13 N2 Ge1 120.0(4)
C28 N3 C29 109.6(4)
C28 N3 Ge2 127.0(4)
C29 N3 Ge2 121.9(4)
C37 N4 C38 109.1(5)
C37 N4 Ge2 128.7(4)
C38 N4 Ge2 120.3(3)
C3 C1 C12 117.7(5)
C3 C1 C2 121.3(6)
C12 C1 C2 121.0(6)
C1 C2 H2A 109.5
C1 C2 H2B 109.5
H2A C2 H2B 109.5
C1 C2 H2C 109.5
H2A C2 H2C 109.5
H2B C2 H2C 109.5
N1 C3 O1 114.2(5)
N1 C3 C1 127.5(5)
O1 C3 C1 118.2(5)
C6 C4 N1 112.3(4)
C6 C4 C5 115.2(4)
N1 C4 C5 99.6(4)
C6 C4 H4 109.8
N1 C4 H4 109.8
C5 C4 H4 109.8
O1 C5 C4 103.5(4)
O1 C5 H5A 111.1
C4 C5 H5A 111.1
O1 C5 H5B 111.1
C4 C5 H5B 111.1
H5A C5 H5B 109.0
C7 C6 C11 118.1(5)
C7 C6 C4 119.8(5)
C11 C6 C4 122.1(5)
C6 C7 C8 121.6(6)
C6 C7 H7 119.2
C8 C7 H7 119.2
C7 C8 C9 118.4(6)
C7 C8 H8 120.8
C9 C8 H8 120.8
C10 C9 C8 120.4(6)
C10 C9 H9 119.8
C8 C9 H9 119.8
C11 C10 C9 121.2(7)
C11 C10 H10 119.4
C9 C10 H10 119.4
C10 C11 C6 120.3(6)
C10 C11 H11 119.9
C6 C11 H11 119.9
N2 C12 O2 112.5(6)
N2 C12 C1 127.7(6)
O2 C12 C1 119.7(6)
N2 C13 C14 100.9(5)
N2 C13 C15 112.3(5)
C14 C13 C15 113.3(6)
N2 C13 H13 110.0
C14 C13 H13 110.0
C15 C13 H13 110.0
O2 C14 C13 107.8(6)
O2 C14 H14A 110.1
C13 C14 H14A 110.1
O2 C14 H14B 110.1
C13 C14 H14B 110.1
H14A C14 H14B 108.5
C20 C15 C16 119.0(5)
C20 C15 C13 121.3(5)
C16 C15 C13 119.7(5)
C17 C16 C15 120.1(5)
C17 C16 H16 119.9
C15 C16 H16 119.9
C18 C17 C16 120.9(5)
C18 C17 H17 119.6
C16 C17 H17 119.6
C19 C18 C17 119.1(6)
C19 C18 H18 120.5
C17 C18 H18 120.5
C18 C19 C20 121.0(6)
C18 C19 H19 119.5
C20 C19 H19 119.5
C15 C20 C19 119.8(6)
C15 C20 H20 120.1
C19 C20 H20 120.1
O3 C21 C22 102.2(7)
O3 C21 H21A 111.3
C22 C21 H21A 111.3
O3 C21 H21B 111.3
C22 C21 H21B 111.3
H21A C21 H21B 109.2
C25 C22 C23 109.5(9)
C25 C22 C21 112.0(8)
C23 C22 C21 104.2(7)
C25 C22 H22 110.3
C23 C22 H22 110.3
C21 C22 H22 110.3
C24 C23 C22 101.8(7)
C24 C23 H23A 111.4
C22 C23 H23A 111.4
C24 C23 H23B 111.4
C22 C23 H23B 111.4
H23A C23 H23B 109.3
O3 C24 C23 105.5(7)
O3 C24 H24A 110.6
C23 C24 H24A 110.6
O3 C24 H24B 110.6
C23 C24 H24B 110.6
H24A C24 H24B 108.8
C22 C25 H25A 109.5
C22 C25 H25B 109.5
H25A C25 H25B 109.5
C22 C25 H25C 109.5
H25A C25 H25C 109.5
H25B C25 H25C 109.5
C37 C26 C28 117.0(6)
C37 C26 C27 121.9(7)
C28 C26 C27 121.1(6)
C26 C27 H27A 109.5
C26 C27 H27B 109.5
H27A C27 H27B 109.5
C26 C27 H27C 109.5
H27A C27 H27C 109.5
H27B C27 H27C 109.5
N3 C28 O4 112.0(5)
N3 C28 C26 129.4(5)
O4 C28 C26 118.7(5)
C31A C29 N3 116.8(7)
C31A C29 C30 116.8(7)
N3 C29 C30 99.8(5)
C31A C29 C31B 9.8(11)
N3 C29 C31B 109.8(9)
C30 C29 C31B 113.2(9)
C31A C29 H29 107.6
N3 C29 H29 107.6
C30 C29 H29 107.6
C31B C29 H29 117.2
O4 C30 C29 105.3(5)
O4 C30 H30A 110.7
C29 C30 H30A 110.7
O4 C30 H30B 110.7
C29 C30 H30B 110.7
H30A C30 H30B 108.8
N4 C37 O5 112.9(6)
N4 C37 C26 128.3(6)
O5 C37 C26 118.7(6)
N4 C38 C40 113.7(4)
N4 C38 C39 101.9(5)
C40 C38 C39 111.8(5)
N4 C38 H38 109.7
C40 C38 H38 109.7
C39 C38 H38 109.7
O5 C39 C38 104.3(5)
O5 C39 H39A 110.9
C38 C39 H39A 110.9
O5 C39 H39B 110.9
C38 C39 H39B 110.9
H39A C39 H39B 108.9
C41 C40 C45 118.8(5)
C41 C40 C38 119.9(5)
C45 C40 C38 121.2(5)
C40 C41 C42 121.2(5)
C40 C41 H41 119.4
C42 C41 H41 119.4
C43 C42 C41 119.9(5)
C43 C42 H42 120.0
C41 C42 H42 120.0
C42 C43 C44 119.0(5)
C42 C43 H43 120.5
C44 C43 H43 120.5
C45 C44 C43 120.7(5)
C45 C44 H44 119.7
C43 C44 H44 119.7
C44 C45 C40 120.4(5)
C44 C45 H45 119.8
C40 C45 H45 119.8
F3 C51 F1 113.5(8)
F3 C51 F2 107.0(10)
F1 C51 F2 103.9(7)
F3 C51 S1 114.1(7)
F1 C51 S1 111.3(5)
F2 C51 S1 106.1(6)
F5 C52 F4 108.3(7)
F5 C52 F6 103.0(10)
F4 C52 F6 98.9(10)
F5 C52 S2 120.9(9)
F4 C52 S2 116.8(9)
F6 C52 S2 105.5(6)

loop_
_geom_bond_atom_site_label_1
_geom_bond_atom_site_label_2
_geom_bond_distance
C31A C32A 1.3900
C31A C36A 1.3900
C31A C29 1.450(9)
C32A C33A 1.3900
C32A H32A 0.9500
C33A C34A 1.3900
C33A H33A 0.9500
C34A C35A 1.3900
C34A H34A 0.9500
C35A C36A 1.3900
C35A H35A 0.9500
C36A H36A 0.9500
C46A C47A 1.46(2)
C46A O6 1.577(16)
C46A H46A 0.9900
C46A H46B 0.9900
C47A C48A 1.41(2)
C47A H47A 0.9900
C47A H47B 0.9900
C48A C50A 1.53(2)
C48A C49A 1.538(19)
C48A H48A 1.0000
C49A O6 1.386(15)
C49A H49A 0.9900
C49A H49B 0.9900
C50A H50A 0.9800
C50A H50B 0.9800
C50A H50C 0.9800
C31B C32B 1.3900
C31B C36B 1.3900
C31B C29 1.649(14)
C32B C33B 1.3900
C32B H32B 0.9500
C33B C34B 1.3900
C33B H33B 0.9500
C34B C35B 1.3900
C34B H34B 0.9500
C35B C36B 1.3900
C35B H35B 0.9500
C36B H36B 0.9500
C46B O6 1.27(4)
C46B C47B 1.55(4)
C46B H46C 0.9900
C46B H46D 0.9900
C47B C50B 1.44(3)
C47B C48B 1.46(3)
C47B H47C 1.0000
C48B C49B 1.54(3)
C48B H48B 0.9900
C48B H48C 0.9900
C49B O6 1.574(19)
C49B H49C 0.9900
C49B H49D 0.9900
C50B H50D 0.9800
C50B H50E 0.9800
C50B H50F 0.9800
Ge1 N1 1.928(4)
Ge1 N2 1.937(5)
Ge1 O3 2.181(4)
Ge2 N4 1.924(4)
Ge2 N3 1.931(4)
Ge2 O6 2.264(5)
S1 O8 1.383(5)
S1 O7 1.397(6)
S1 O9 1.425(5)
S1 C51 1.791(7)
S2 O10 1.394(7)
S2 O11 1.415(7)
S2 O12 1.454(8)
S2 C52 1.689(12)
F1 C51 1.345(9)
F2 C51 1.382(11)
F3 C51 1.206(11)
F4 C52 1.339(10)
F5 C52 1.304(10)
F6 C52 1.590(15)
O1 C3 1.339(7)
O1 C5 1.455(7)
O2 C12 1.348(8)
O2 C14 1.422(9)
O3 C21 1.433(8)
O3 C24 1.471(9)
O4 C28 1.356(7)
O4 C30 1.430(8)
O5 C37 1.359(9)
O5 C39 1.446(8)
N1 C3 1.318(7)
N1 C4 1.502(7)
N2 C12 1.337(7)
N2 C13 1.481(8)
N3 C28 1.342(7)
N3 C29 1.468(7)
N4 C37 1.331(7)
N4 C38 1.480(7)
C1 C3 1.379(9)
C1 C12 1.393(9)
C1 C2 1.517(9)
C2 H2A 0.9800
C2 H2B 0.9800
C2 H2C 0.9800
C4 C6 1.497(7)
C4 C5 1.549(7)
C4 H4 1.0000
C5 H5A 0.9900
C5 H5B 0.9900
C6 C7 1.371(8)
C6 C11 1.426(8)
C7 C8 1.399(9)
C7 H7 0.9500
C8 C9 1.403(11)
C8 H8 0.9500
C9 C10 1.361(10)
C9 H9 0.9500
C10 C11 1.359(9)
C10 H10 0.9500
C11 H11 0.9500
C13 C14 1.506(9)
C13 C15 1.523(8)
C13 H13 1.0000
C14 H14A 0.9900
C14 H14B 0.9900
C15 C20 1.384(9)
C15 C16 1.390(8)
C16 C17 1.381(8)
C16 H16 0.9500
C17 C18 1.378(9)
C17 H17 0.9500
C18 C19 1.367(9)
C18 H18 0.9500
C19 C20 1.394(9)
C19 H19 0.9500
C20 H20 0.9500
C21 C22 1.568(12)
C21 H21A 0.9900
C21 H21B 0.9900
C22 C25 1.486(11)
C22 C23 1.515(16)
C22 H22 1.0000
C23 C24 1.482(12)
C23 H23A 0.9900
C23 H23B 0.9900
C24 H24A 0.9900
C24 H24B 0.9900
C25 H25A 0.9800
C25 H25B 0.9800
C25 H25C 0.9800
C26 C37 1.380(9)
C26 C28 1.385(10)
C26 C27 1.537(9)
C27 H27A 0.9800
C27 H27B 0.9800
C27 H27C 0.9800
C29 C30 1.525(9)
C29 H29 1.0000
C30 H30A 0.9900
C30 H30B 0.9900
C38 C40 1.532(8)
C38 C39 1.532(8)
C38 H38 1.0000
C39 H39A 0.9900
C39 H39B 0.9900
C40 C41 1.371(8)
C40 C45 1.405(8)
C41 C42 1.394(8)
C41 H41 0.9500
C42 C43 1.393(8)
C42 H42 0.9500
C43 C44 1.393(8)
C43 H43 0.9500
C44 C45 1.378(8)
C44 H44 0.9500
C45 H45 0.9500
